data_1509120
loop_
_publ_author_name
'Dolle, M.'
'Galy, J.'
'Rozier, P.'

_publ_section_title
;
 Ionic diffusion mastering using crystal-chemistry parameters: tau-Cu1/2
 Ag1/2 V2 O5 structure determination and comparison with refined
 delta-Ag(x) V2 O5 and epsilon-Cu(x) V2 O5 ones
;
_journal_name_full 'Journal of Solid State Chemistry'
_journal_page_first 1481
_journal_page_last 1491
_journal_paper_doi 10.1016/j.jssc.2009.03.017
_journal_volume 182
_journal_year 2009
_chemical_formula_sum 'Ag0.45 Cu0.43 O5 V2'
_chemical_name_systematic 'Silver copper vanadium oxide (0.45/0.43/2/5) - tau'
_space_group_IT_number 12
_symmetry_space_group_name_Hall '-C 2y'
_symmetry_space_group_name_H-M 'C 1 2/m 1'
_cell_angle_alpha 90
_cell_angle_beta 114.62
_cell_angle_gamma 90
_cell_formula_units_Z 4
_cell_length_a 11.757
_cell_length_b 3.6942
_cell_length_c 9.463
_cell_volume 373.640
_citation_journal_id_ASTM JSSCBI
_cod_data_source_file silver0-1_85.cif
_cod_data_source_block Ag0.45Cu0.43O5V2
_cod_original_cell_volume 373.6397
_cod_database_code 1509120

loop_
_symmetry_equiv_pos_as_xyz
x,y,z
-x,y,-z
-x,-y,-z
x,-y,z
x+1/2,y+1/2,z
-x+1/2,y+1/2,-z
-x+1/2,-y+1/2,-z
x+1/2,-y+1/2,z

loop_
_atom_site_label
_atom_site_type_symbol
_atom_site_fract_x
_atom_site_fract_y
_atom_site_fract_z
_atom_site_occupancy
Ag2 Ag+1 0.239 0.114 0.462 0.081
Cu3 Cu+1 0.5 0.335 0.5 0.189
O4 O-2 0.4452 0.5 0.1355 1
O2 O-2 0.3368 0.5 0.3516 1
Cu2 Cu+1 0.5 0.5 0.5 0.168
O3 O-2 0.3007 0 0.1131 1
O5 O-2 0.561 0 0.3562 1
V1 V+4 0.2876 0.5 0.1312 1
Ag1 Ag+1 0.2697 0.5 0.553 0.289
V2 V+4 0.4897 0 0.165 1
O1 O-2 0.1143 0.5 0.1071 1
Cu1 Cu+1 0.5 0.865 0.5 0.154
